data_4071909
loop_
_publ_author_name
'Graves, Christopher R.'
'Scott, Brian L.'
'Morris, David E.'
'Kiplinger, Jaqueline L.'

_publ_section_title
;
 Tetravalent and Pentavalent Uranium Acetylide Complexes Prepared by
 Oxidative Functionalization with CuCCPh
;
_journal_issue 14
_journal_name_full Organometallics
_journal_page_first 3335
_journal_paper_doi 10.1021/om800466m
_journal_volume 27
_journal_year 2008
_chemical_formula_sum 'C40 H45 N U'
_chemical_formula_weight 777.80
_chemical_name_systematic
; 
 ? 
;
_space_group_IT_number 14
_symmetry_cell_setting monoclinic
_symmetry_space_group_name_Hall '-P 2yn'
_symmetry_space_group_name_H-M 'P 1 21/n 1'
_atom_sites_solution_hydrogens geom
_atom_sites_solution_primary direct
_atom_sites_solution_secondary difmap
_audit_creation_method SHELXL-97
_cell_angle_alpha 90.00
_cell_angle_beta 104.659(2)
_cell_angle_gamma 90.00
_cell_formula_units_Z 4
_cell_length_a 9.7134(16)
_cell_length_b 21.990(4)
_cell_length_c 16.212(3)
_cell_measurement_temperature 120(1)
_cell_volume 3350.1(10)
_computing_cell_refinement 'SAINT+, v. 7.06 (Bruker AXS, 2001)'
_computing_data_collection 'APEX II, v. 1.08 (Bruker AXS, 2003)'
_computing_data_reduction 'SAINT+, v. 7.06 (Bruker AXS, 2001)'
_computing_molecular_graphics 'SHELXTL, v. 6.10, (Bruker AXS, 2000)'
_computing_publication_material 'SHELXTL, v. 6.10, (Bruker AXS, 2000)'
_computing_structure_refinement 'SHELXL-97 (Sheldrick, 1997)'
_computing_structure_solution 'SHELXS-97 (Sheldrick, 1990)'
_diffrn_ambient_temperature 120(1)
_diffrn_measured_fraction_theta_full 1.000
_diffrn_measured_fraction_theta_max 0.946
_diffrn_measurement_device_type 'Bruker D8 with APEXII CCD'
_diffrn_measurement_method '\w scans'
_diffrn_radiation_monochromator graphite
_diffrn_radiation_source 'fine-focus sealed tube'
_diffrn_radiation_type MoK\a
_diffrn_radiation_wavelength 0.71073
_diffrn_reflns_av_R_equivalents 0.0695
_diffrn_reflns_av_sigmaI/netI 0.0589
_diffrn_reflns_limit_h_max 12
_diffrn_reflns_limit_h_min -12
_diffrn_reflns_limit_k_max 28
_diffrn_reflns_limit_k_min -29
_diffrn_reflns_limit_l_max 21
_diffrn_reflns_limit_l_min -21
_diffrn_reflns_number 37475
_diffrn_reflns_theta_full 25.00
_diffrn_reflns_theta_max 28.39
_diffrn_reflns_theta_min 1.85
_diffrn_standards_decay_% 0
_diffrn_standards_interval_count 0
_diffrn_standards_interval_time 0
_diffrn_standards_number 0
_exptl_absorpt_coefficient_mu 4.872
_exptl_absorpt_correction_T_max 0.6415
_exptl_absorpt_correction_T_min 0.4742
_exptl_absorpt_correction_type multi-scan
_exptl_absorpt_process_details 'SADABS 2.03 (Sheldrick, 2001)'
_exptl_crystal_colour red-orange
_exptl_crystal_density_diffrn 1.542
_exptl_crystal_density_method 'not measured'
_exptl_crystal_description irregular
_exptl_crystal_F_000 1536
_exptl_crystal_size_max 0.18
_exptl_crystal_size_mid 0.12
_exptl_crystal_size_min 0.10
_refine_diff_density_max 0.899
_refine_diff_density_min -0.684
_refine_diff_density_rms 0.131
_refine_ls_extinction_method none
_refine_ls_goodness_of_fit_ref 0.989
_refine_ls_hydrogen_treatment constr
_refine_ls_matrix_type full
_refine_ls_number_parameters 389
_refine_ls_number_reflns 7936
_refine_ls_number_restraints 0
_refine_ls_restrained_S_all 0.989
_refine_ls_R_factor_all 0.0540
_refine_ls_R_factor_gt 0.0342
_refine_ls_shift/su_max 0.001
_refine_ls_shift/su_mean 0.000
_refine_ls_structure_factor_coef Fsqd
_refine_ls_weighting_details 'calc w=1/[\s^2^(Fo^2^)+(0.0315P)^2^+0.0000P] where P=(Fo^2^+2Fc^2^)/3'
_refine_ls_weighting_scheme calc
_refine_ls_wR_factor_gt 0.0687
_refine_ls_wR_factor_ref 0.0758
_reflns_number_gt 6069
_reflns_number_total 7936
_reflns_threshold_expression >2sigma(I)
_cod_data_source_file om800466m-file001.cif
_cod_data_source_block apx560
_cod_original_cell_volume 3350.0(9)
_cod_original_sg_symbol_H-M 'P 21/n'
_cod_database_code 4071909

loop_
_symmetry_equiv_pos_as_xyz
'x, y, z'
'-x+1/2, y+1/2, -z+1/2'
'-x, -y, -z'
'x-1/2, -y-1/2, z-1/2'

loop_
_atom_site_label
_atom_site_type_symbol
_atom_site_fract_x
_atom_site_fract_y
_atom_site_fract_z
_atom_site_U_iso_or_equiv
_atom_site_adp_type
_atom_site_occupancy
_atom_site_symmetry_multiplicity
_atom_site_calc_flag
_atom_site_refinement_flags
U1 U 0.611942(15) 0.147810(7) 0.836966(9) 0.01997(6) Uani 1 1 d .
N1 N 0.5732(4) 0.08460(17) 0.7205(2) 0.0349(9) Uani 1 1 d .
C1 C 0.6572(5) 0.1228(2) 1.0082(3) 0.0252(9) Uani 1 1 d .
C2 C 0.7040(4) 0.07065(19) 0.9714(3) 0.0248(9) Uani 1 1 d .
C3 C 0.5805(5) 0.04232(19) 0.9190(3) 0.0255(10) Uani 1 1 d .
C4 C 0.4616(4) 0.07809(19) 0.9224(3) 0.0238(9) Uani 1 1 d .
C5 C 0.5082(5) 0.1269(2) 0.9775(3) 0.0261(10) Uani 1 1 d .
C6 C 0.7459(6) 0.1598(2) 1.0809(3) 0.0408(13) Uani 1 1 d .
H6A H 0.7298 0.2023 1.0688 0.061 Uiso 1 1 calc R
H6B H 0.8448 0.1507 1.0877 0.061 Uiso 1 1 calc R
H6C H 0.7196 0.1499 1.1326 0.061 Uiso 1 1 calc R
C7 C 0.8523(4) 0.0457(2) 0.9926(3) 0.0346(11) Uani 1 1 d .
H7A H 0.9120 0.0716 0.9689 0.052 Uiso 1 1 calc R
H7B H 0.8513 0.0055 0.9691 0.052 Uiso 1 1 calc R
H7C H 0.8887 0.0438 1.0534 0.052 Uiso 1 1 calc R
C8 C 0.5732(5) -0.0187(2) 0.8766(3) 0.0354(11) Uani 1 1 d .
H8A H 0.5060 -0.0440 0.8949 0.053 Uiso 1 1 calc R
H8B H 0.6654 -0.0375 0.8919 0.053 Uiso 1 1 calc R
H8C H 0.5434 -0.0137 0.8159 0.053 Uiso 1 1 calc R
C9 C 0.3087(4) 0.0631(2) 0.8788(3) 0.0351(11) Uani 1 1 d .
H9A H 0.2496 0.0718 0.9167 0.053 Uiso 1 1 calc R
H9B H 0.3011 0.0208 0.8639 0.053 Uiso 1 1 calc R
H9C H 0.2783 0.0873 0.8282 0.053 Uiso 1 1 calc R
C10 C 0.4142(5) 0.1706(2) 1.0109(3) 0.0368(12) Uani 1 1 d .
H10A H 0.3219 0.1724 0.9716 0.055 Uiso 1 1 calc R
H10B H 0.4563 0.2104 1.0168 0.055 Uiso 1 1 calc R
H10C H 0.4049 0.1568 1.0654 0.055 Uiso 1 1 calc R
C11 C 0.8665(4) 0.18388(19) 0.8073(3) 0.0245(9) Uani 1 1 d .
C12 C 0.8575(4) 0.2150(2) 0.8832(3) 0.0272(10) Uani 1 1 d .
C13 C 0.7457(4) 0.25835(19) 0.8601(3) 0.0261(10) Uani 1 1 d .
C14 C 0.6863(4) 0.25359(19) 0.7709(3) 0.0269(10) Uani 1 1 d .
C15 C 0.7612(4) 0.20798(19) 0.7388(3) 0.0246(9) Uani 1 1 d .
C16 C 0.9872(5) 0.1424(2) 0.8041(3) 0.0371(12) Uani 1 1 d .
H16A H 0.9648 0.1206 0.7510 0.056 Uiso 1 1 calc R
H16B H 1.0022 0.1140 0.8505 0.056 Uiso 1 1 calc R
H16C H 1.0721 0.1659 0.8086 0.056 Uiso 1 1 calc R
C17 C 0.9699(5) 0.2129(2) 0.9660(3) 0.0407(13) Uani 1 1 d .
H17A H 1.0527 0.2345 0.9600 0.061 Uiso 1 1 calc R
H17B H 0.9947 0.1714 0.9808 0.061 Uiso 1 1 calc R
H17C H 0.9341 0.2315 1.0100 0.061 Uiso 1 1 calc R
C18 C 0.7053(5) 0.3037(2) 0.9183(3) 0.0418(13) Uani 1 1 d .
H18A H 0.7099 0.2851 0.9724 0.063 Uiso 1 1 calc R
H18B H 0.6101 0.3177 0.8938 0.063 Uiso 1 1 calc R
H18C H 0.7698 0.3375 0.9260 0.063 Uiso 1 1 calc R
C19 C 0.5801(5) 0.2960(2) 0.7177(3) 0.0371(12) Uani 1 1 d .
H19A H 0.6287 0.3296 0.7000 0.056 Uiso 1 1 calc R
H19B H 0.5176 0.3108 0.7506 0.056 Uiso 1 1 calc R
H19C H 0.5255 0.2748 0.6684 0.056 Uiso 1 1 calc R
C20 C 0.7447(5) 0.1928(2) 0.6462(3) 0.0347(11) Uani 1 1 d .
H20A H 0.6455 0.1923 0.6171 0.052 Uiso 1 1 calc R
H20B H 0.7854 0.1536 0.6417 0.052 Uiso 1 1 calc R
H20C H 0.7927 0.2230 0.6209 0.052 Uiso 1 1 calc R
C21 C 0.6605(5) 0.0440(2) 0.6906(3) 0.0333(11) Uani 1 1 d .
C22 C 0.7842(6) 0.0214(2) 0.7470(3) 0.0413(12) Uani 1 1 d .
H22 H 0.8030 0.0318 0.8044 0.050 Uiso 1 1 calc R
C23 C 0.8796(6) -0.0160(2) 0.7200(4) 0.0514(15) Uani 1 1 d .
H23 H 0.9623 -0.0296 0.7581 0.062 Uiso 1 1 calc R
C24 C 0.8484(6) -0.0326(3) 0.6348(4) 0.0526(15) Uani 1 1 d .
H24 H 0.9095 -0.0584 0.6156 0.063 Uiso 1 1 calc R
C25 C 0.7289(6) -0.0112(2) 0.5790(3) 0.0474(14) Uani 1 1 d .
H25 H 0.7105 -0.0222 0.5218 0.057 Uiso 1 1 calc R
C26 C 0.6338(6) 0.0266(2) 0.6054(3) 0.0407(13) Uani 1 1 d .
H26 H 0.5523 0.0402 0.5663 0.049 Uiso 1 1 calc R
C27 C 0.4250(6) 0.0841(2) 0.6803(3) 0.0358(12) Uani 1 1 d .
C28 C 0.3449(6) 0.0301(2) 0.6650(3) 0.0406(12) Uani 1 1 d .
H28 H 0.3907 -0.0073 0.6766 0.049 Uiso 1 1 calc R
C29 C 0.2009(6) 0.0319(3) 0.6333(3) 0.0472(14) Uani 1 1 d .
H29 H 0.1498 -0.0043 0.6226 0.057 Uiso 1 1 calc R
C30 C 0.1298(6) 0.0870(3) 0.6170(3) 0.0531(15) Uani 1 1 d .
H30 H 0.0314 0.0882 0.5959 0.064 Uiso 1 1 calc R
C31 C 0.2078(7) 0.1397(3) 0.6326(3) 0.0511(15) Uani 1 1 d .
H31 H 0.1610 0.1769 0.6236 0.061 Uiso 1 1 calc R
C32 C 0.3531(6) 0.1387(2) 0.6610(3) 0.0405(13) Uani 1 1 d .
H32 H 0.4040 0.1750 0.6675 0.049 Uiso 1 1 calc R
C33 C 0.4161(5) 0.21639(19) 0.8307(3) 0.0257(10) Uani 1 1 d .
C34 C 0.3234(5) 0.2524(2) 0.8296(3) 0.0275(10) Uani 1 1 d .
C35 C 0.2112(5) 0.2951(2) 0.8320(3) 0.0312(11) Uani 1 1 d .
C36 C 0.0863(5) 0.2977(2) 0.7658(3) 0.0336(11) Uani 1 1 d .
H36 H 0.0763 0.2721 0.7190 0.040 Uiso 1 1 calc R
C37 C -0.0208(6) 0.3372(2) 0.7686(4) 0.0501(16) Uani 1 1 d .
H37 H -0.1027 0.3382 0.7240 0.060 Uiso 1 1 calc R
C38 C -0.0080(7) 0.3755(3) 0.8369(5) 0.0601(19) Uani 1 1 d .
H38 H -0.0804 0.4028 0.8383 0.072 Uiso 1 1 calc R
C39 C 0.1116(8) 0.3733(2) 0.9028(4) 0.0592(18) Uani 1 1 d .
H39 H 0.1187 0.3984 0.9498 0.071 Uiso 1 1 calc R
C40 C 0.2232(6) 0.3342(2) 0.9005(3) 0.0432(13) Uani 1 1 d .
H40 H 0.3055 0.3342 0.9448 0.052 Uiso 1 1 calc R

loop_
_atom_site_aniso_label
_atom_site_aniso_U_11
_atom_site_aniso_U_22
_atom_site_aniso_U_33
_atom_site_aniso_U_23
_atom_site_aniso_U_13
_atom_site_aniso_U_12
U1 0.01796(9) 0.02303(9) 0.01830(8) 0.00182(7) 0.00342(6) 0.00147(7)
N1 0.050(3) 0.029(2) 0.027(2) 0.0009(17) 0.0122(19) -0.0071(19)
C1 0.027(2) 0.029(2) 0.018(2) 0.0020(18) 0.0037(18) -0.0001(19)
C2 0.019(2) 0.031(2) 0.025(2) 0.0078(18) 0.0055(17) 0.0050(18)
C3 0.028(2) 0.028(2) 0.021(2) 0.0058(18) 0.0054(18) 0.0012(19)
C4 0.020(2) 0.028(2) 0.023(2) 0.0070(18) 0.0036(17) -0.0032(18)
C5 0.028(2) 0.028(2) 0.027(2) 0.0078(18) 0.0138(19) 0.0074(19)
C6 0.049(3) 0.050(3) 0.024(2) -0.004(2) 0.011(2) -0.011(3)
C7 0.025(2) 0.047(3) 0.032(3) 0.013(2) 0.008(2) 0.009(2)
C8 0.049(3) 0.026(3) 0.033(3) 0.005(2) 0.013(2) -0.002(2)
C9 0.024(2) 0.049(3) 0.031(3) 0.010(2) 0.004(2) -0.006(2)
C10 0.041(3) 0.037(3) 0.040(3) 0.006(2) 0.025(2) 0.012(2)
C11 0.020(2) 0.025(2) 0.029(2) 0.0028(18) 0.0083(18) -0.0056(18)
C12 0.021(2) 0.038(3) 0.020(2) 0.0022(19) -0.0005(17) -0.008(2)
C13 0.024(2) 0.026(2) 0.029(2) 0.0013(19) 0.0084(19) -0.0058(19)
C14 0.020(2) 0.028(2) 0.030(2) 0.0083(19) 0.0002(18) -0.0039(19)
C15 0.026(2) 0.028(2) 0.021(2) 0.0022(18) 0.0089(18) -0.0067(19)
C16 0.026(3) 0.031(3) 0.060(3) 0.010(2) 0.020(2) 0.003(2)
C17 0.030(3) 0.061(3) 0.026(3) 0.008(2) -0.002(2) -0.020(2)
C18 0.046(3) 0.039(3) 0.043(3) -0.008(2) 0.016(3) -0.004(2)
C19 0.031(3) 0.039(3) 0.041(3) 0.015(2) 0.008(2) 0.004(2)
C20 0.037(3) 0.040(3) 0.028(2) 0.001(2) 0.009(2) -0.007(2)
C21 0.046(3) 0.030(3) 0.030(3) -0.005(2) 0.019(2) -0.015(2)
C22 0.050(3) 0.041(3) 0.036(3) -0.006(2) 0.016(3) -0.012(3)
C23 0.052(4) 0.046(3) 0.062(4) -0.010(3) 0.026(3) -0.007(3)
C24 0.053(4) 0.045(3) 0.068(4) -0.024(3) 0.030(3) -0.021(3)
C25 0.057(4) 0.052(3) 0.041(3) -0.020(3) 0.027(3) -0.023(3)
C26 0.046(3) 0.048(3) 0.031(3) -0.007(2) 0.016(2) -0.022(3)
C27 0.053(3) 0.038(3) 0.020(2) -0.004(2) 0.016(2) -0.005(2)
C28 0.052(3) 0.044(3) 0.032(3) -0.009(2) 0.021(2) -0.007(3)
C29 0.046(3) 0.063(4) 0.040(3) -0.014(3) 0.024(3) -0.017(3)
C30 0.047(3) 0.084(5) 0.035(3) 0.001(3) 0.023(3) -0.002(3)
C31 0.066(4) 0.054(4) 0.043(3) 0.006(3) 0.032(3) 0.013(3)
C32 0.052(3) 0.045(3) 0.029(3) -0.001(2) 0.018(2) -0.006(3)
C33 0.027(2) 0.029(2) 0.021(2) 0.0040(18) 0.0060(18) 0.004(2)
C34 0.029(2) 0.028(2) 0.024(2) 0.0041(18) 0.0043(19) -0.004(2)
C35 0.037(3) 0.024(2) 0.037(3) 0.006(2) 0.016(2) 0.001(2)
C36 0.032(3) 0.030(3) 0.043(3) 0.008(2) 0.017(2) 0.005(2)
C37 0.031(3) 0.037(3) 0.090(5) 0.026(3) 0.031(3) 0.011(2)
C38 0.071(5) 0.034(3) 0.097(5) 0.023(3) 0.062(4) 0.026(3)
C39 0.100(5) 0.034(3) 0.059(4) -0.003(3) 0.049(4) 0.016(3)
C40 0.057(4) 0.036(3) 0.041(3) 0.003(2) 0.021(3) 0.008(3)

loop_
_atom_type_symbol
_atom_type_description
_atom_type_scat_dispersion_real
_atom_type_scat_dispersion_imag
_atom_type_scat_source
C C 0.0033 0.0016 'International Tables Vol C Tables 4.2.6.8 and 6.1.1.4'
H H 0.0000 0.0000 'International Tables Vol C Tables 4.2.6.8 and 6.1.1.4'
N N 0.0061 0.0033 'International Tables Vol C Tables 4.2.6.8 and 6.1.1.4'
U U -9.6767 9.6646 'International Tables Vol C Tables 4.2.6.8 and 6.1.1.4'

loop_
_geom_angle_atom_site_label_1
_geom_angle_atom_site_label_2
_geom_angle_atom_site_label_3
_geom_angle
N1 U1 C33 112.38(15)
N1 U1 C4 94.61(13)
C33 U1 C4 81.64(13)
N1 U1 C2 103.46(14)
C33 U1 C2 121.24(13)
C4 U1 C2 49.72(12)
N1 U1 C3 82.61(13)
C33 U1 C3 111.60(14)
C4 U1 C3 29.97(12)
C2 U1 C3 30.28(12)
N1 U1 C14 101.37(13)
C33 U1 C14 74.63(14)
C4 U1 C14 155.05(13)
C2 U1 C14 140.95(13)
C3 U1 C14 170.92(13)
N1 U1 C13 128.56(13)
C33 U1 C13 78.00(14)
C4 U1 C13 136.61(13)
C2 U1 C13 113.23(13)
C3 U1 C13 142.71(13)
C14 U1 C13 30.07(12)
N1 U1 C12 120.03(14)
C33 U1 C12 107.26(14)
C4 U1 C12 134.80(12)
C2 U1 C12 91.72(13)
C3 U1 C12 121.41(13)
C14 U1 C12 49.54(12)
C13 U1 C12 30.07(13)
N1 U1 C15 79.39(13)
C33 U1 C15 101.58(14)
C4 U1 C15 173.90(13)
C2 U1 C15 130.37(13)
C3 U1 C15 146.29(13)
C14 U1 C15 29.88(12)
C13 U1 C15 49.47(12)
C12 U1 C15 49.42(12)
N1 U1 C11 89.90(14)
C33 U1 C11 123.15(13)
C4 U1 C11 150.64(12)
C2 U1 C11 101.03(12)
C3 U1 C11 123.11(13)
C14 U1 C11 49.32(13)
C13 U1 C11 49.59(13)
C12 U1 C11 30.15(12)
C15 U1 C11 29.69(12)
N1 U1 C5 124.14(14)
C33 U1 C5 71.86(13)
C4 U1 C5 29.53(12)
C2 U1 C5 49.45(12)
C3 U1 C5 49.11(13)
C14 U1 C5 130.88(13)
C13 U1 C5 107.16(13)
C12 U1 C5 109.79(13)
C15 U1 C5 156.45(13)
C11 U1 C5 136.53(13)
N1 U1 C1 131.20(13)
C33 U1 C1 95.20(13)
C4 U1 C1 49.05(12)
C2 U1 C1 30.00(12)
C3 U1 C1 49.29(13)
C14 U1 C1 125.06(13)
C13 U1 C1 95.16(13)
C12 U1 C1 85.76(12)
C15 U1 C1 134.97(13)
C11 U1 C1 108.19(13)
C5 U1 C1 29.67(12)
C21 N1 C27 117.9(4)
C21 N1 U1 133.1(3)
C27 N1 U1 108.5(3)
C5 C1 C2 108.2(4)
C5 C1 C6 125.0(4)
C2 C1 C6 125.7(4)
C5 C1 U1 75.1(2)
C2 C1 U1 74.0(2)
C6 C1 U1 126.4(3)
C1 C2 C3 107.0(4)
C1 C2 C7 126.3(4)
C3 C2 C7 126.3(4)
C1 C2 U1 76.0(2)
C3 C2 U1 74.9(2)
C7 C2 U1 120.9(3)
C4 C3 C2 107.9(4)
C4 C3 C8 124.9(4)
C2 C3 C8 126.8(4)
C4 C3 U1 74.9(2)
C2 C3 U1 74.8(2)
C8 C3 U1 122.3(3)
C5 C4 C3 108.5(4)
C5 C4 C9 126.0(4)
C3 C4 C9 125.3(4)
C5 C4 U1 76.3(2)
C3 C4 U1 75.2(2)
C9 C4 U1 118.3(3)
C4 C5 C1 108.3(4)
C4 C5 C10 126.0(4)
C1 C5 C10 124.9(4)
C4 C5 U1 74.2(2)
C1 C5 U1 75.2(2)
C10 C5 U1 124.7(3)
C15 C11 C12 107.9(4)
C15 C11 C16 128.3(4)
C12 C11 C16 122.8(4)
C15 C11 U1 75.0(2)
C12 C11 U1 74.6(2)
C16 C11 U1 125.2(3)
C13 C12 C11 107.7(4)
C13 C12 C17 126.2(4)
C11 C12 C17 124.4(4)
C13 C12 U1 74.7(2)
C11 C12 U1 75.2(2)
C17 C12 U1 127.8(3)
C14 C13 C12 107.8(4)
C14 C13 C18 126.1(4)
C12 C13 C18 126.0(4)
C14 C13 U1 74.8(2)
C12 C13 U1 75.2(2)
C18 C13 U1 119.3(3)
C15 C14 C13 108.3(4)
C15 C14 C19 125.2(4)
C13 C14 C19 125.9(4)
C15 C14 U1 75.6(2)
C13 C14 U1 75.1(2)
C19 C14 U1 123.0(3)
C11 C15 C14 108.4(4)
C11 C15 C20 125.1(4)
C14 C15 C20 126.1(4)
C11 C15 U1 75.3(2)
C14 C15 U1 74.5(2)
C20 C15 U1 122.2(3)
C26 C21 N1 122.8(5)
C26 C21 C22 117.5(5)
N1 C21 C22 119.6(4)
C23 C22 C21 122.2(5)
C24 C23 C22 118.4(6)
C25 C24 C23 120.4(6)
C24 C25 C26 121.5(5)
C25 C26 C21 120.0(5)
C32 C27 C28 117.9(5)
C32 C27 N1 119.4(5)
C28 C27 N1 122.6(5)
C32 C27 U1 87.1(3)
C28 C27 U1 135.9(3)
N1 C27 U1 45.4(2)
C29 C28 C27 120.7(5)
C28 C29 C30 120.7(5)
C31 C30 C29 118.5(5)
C32 C31 C30 121.4(5)
C31 C32 C27 120.5(5)
C34 C33 U1 176.9(4)
C33 C34 C35 177.5(5)
C40 C35 C36 118.0(5)
C40 C35 C34 120.8(5)
C36 C35 C34 121.2(4)
C37 C36 C35 121.3(5)
C36 C37 C38 120.2(6)
C39 C38 C37 119.7(5)
C38 C39 C40 121.0(5)
C35 C40 C39 119.8(5)

loop_
_geom_bond_atom_site_label_1
_geom_bond_atom_site_label_2
_geom_bond_distance
U1 N1 2.298(4)
U1 C33 2.409(4)
U1 C4 2.726(4)
U1 C2 2.728(4)
U1 C3 2.730(4)
U1 C14 2.733(4)
U1 C13 2.737(4)
U1 C12 2.744(4)
U1 C15 2.748(4)
U1 C11 2.752(4)
U1 C5 2.752(4)
U1 C1 2.754(4)
N1 C21 1.400(6)
N1 C27 1.422(6)
C1 C5 1.410(6)
C1 C2 1.419(6)
C1 C6 1.510(6)
C2 C3 1.425(6)
C2 C7 1.498(6)
C3 C4 1.410(6)
C3 C8 1.502(6)
C4 C5 1.396(6)
C4 C9 1.510(6)
C5 C10 1.516(6)
C11 C15 1.409(6)
C11 C12 1.430(6)
C11 C16 1.498(6)
C12 C13 1.422(6)
C12 C17 1.501(5)
C13 C14 1.419(6)
C13 C18 1.492(6)
C14 C15 1.413(6)
C14 C19 1.492(6)
C15 C20 1.506(6)
C21 C26 1.393(6)
C21 C22 1.404(7)
C22 C23 1.391(7)
C23 C24 1.385(8)
C24 C25 1.363(8)
C25 C26 1.389(7)
C27 C32 1.384(7)
C27 C28 1.407(7)
C28 C29 1.364(7)
C29 C30 1.387(8)
C30 C31 1.373(8)
C31 C32 1.370(8)
C33 C34 1.197(6)
C34 C35 1.445(6)
C35 C40 1.386(6)
C35 C36 1.403(6)
C36 C37 1.365(6)
C37 C38 1.372(8)
C38 C39 1.365(9)
C39 C40 1.392(8)
